data_4338049
loop_
_publ_author_name
'Huang, Chao'
'Zhang, Jian-Han'
'Hu, Chun-Li'
'Xu, Xiang'
'Kong, Fang'
'Mao, Jiang-Gao'

_publ_section_title
;
 KSbB2O6 and BaSb2B4O12: Novel Boroantimonates with 3D Anionic
 Architectures Composed of 1D Chains of SbO6 Octahedra and B2O5 Groups.
;
_journal_issue 7
_journal_name_full 'Inorganic chemistry'
_journal_page_first 3847
_journal_paper_doi 10.1021/ic5001842
_journal_volume 53
_journal_year 2014
_chemical_formula_sum 'B4 Ba O12 Sb2'
_chemical_formula_weight 616.08
_chemical_name_systematic
; 
 ? 
;
_space_group_IT_number 15
_symmetry_cell_setting monoclinic
_symmetry_space_group_name_Hall '-C 2yc'
_symmetry_space_group_name_H-M 'C 1 2/c 1'
_atom_sites_solution_hydrogens none
_atom_sites_solution_primary direct
_atom_sites_solution_secondary difmap
_audit_creation_method SHELXL-97
_cell_angle_alpha 90.00
_cell_angle_beta 102.772(14)
_cell_angle_gamma 90.00
_cell_formula_units_Z 4
_cell_length_a 6.9818(14)
_cell_length_b 11.8452(19)
_cell_length_c 11.089(3)
_cell_measurement_temperature 293(2)
_cell_volume 894.4(3)
_computing_structure_refinement 'SHELXL-97 (Sheldrick, 1997)'
_computing_structure_solution 'SHELXS-97 (Sheldrick, 1990)'
_diffrn_ambient_temperature 293(2)
_diffrn_measured_fraction_theta_full 0.956
_diffrn_measured_fraction_theta_max 0.956
_diffrn_measurement_device_type 'Rigaku Saturn724 CCD diffractometer'
_diffrn_measurement_method 'narrow frame method'
_diffrn_radiation_monochromator graphite
_diffrn_radiation_source 'fine-focus sealed tube'
_diffrn_radiation_type MoK\a
_diffrn_radiation_wavelength 0.71073
_diffrn_reflns_av_R_equivalents 0.0249
_diffrn_reflns_av_sigmaI/netI 0.0262
_diffrn_reflns_limit_h_max 8
_diffrn_reflns_limit_h_min -8
_diffrn_reflns_limit_k_max 14
_diffrn_reflns_limit_k_min -14
_diffrn_reflns_limit_l_max 13
_diffrn_reflns_limit_l_min -12
_diffrn_reflns_number 2850
_diffrn_reflns_theta_full 25.99
_diffrn_reflns_theta_max 25.99
_diffrn_reflns_theta_min 3.44
_diffrn_standards_decay_% <1.0%
_exptl_absorpt_coefficient_mu 10.424
_exptl_absorpt_correction_T_max 1.0000
_exptl_absorpt_correction_T_min 0.6000
_exptl_absorpt_correction_type multi-scan
_exptl_crystal_colour Colorless
_exptl_crystal_density_diffrn 4.575
_exptl_crystal_density_method 'not measured'
_exptl_crystal_F_000 1096
_exptl_crystal_size_max 0.08
_exptl_crystal_size_mid 0.04
_exptl_crystal_size_min 0.03
_refine_diff_density_max 0.774
_refine_diff_density_min -1.169
_refine_diff_density_rms 0.186
_refine_ls_extinction_method none
_refine_ls_goodness_of_fit_ref 1.094
_refine_ls_hydrogen_treatment none
_refine_ls_matrix_type full
_refine_ls_number_parameters 89
_refine_ls_number_reflns 845
_refine_ls_number_restraints 0
_refine_ls_restrained_S_all 1.094
_refine_ls_R_factor_all 0.0219
_refine_ls_R_factor_gt 0.0210
_refine_ls_shift/su_max 0.000
_refine_ls_shift/su_mean 0.000
_refine_ls_structure_factor_coef Fsqd
_refine_ls_weighting_details 'calc w=1/[\s^2^(Fo^2^)+(0.0229P)^2^+7.2256P] where P=(Fo^2^+2Fc^2^)/3'
_refine_ls_weighting_scheme calc
_refine_ls_wR_factor_gt 0.0498
_refine_ls_wR_factor_ref 0.0503
_reflns_number_gt 818
_reflns_number_total 845
_reflns_threshold_expression >2sigma(I)
_cod_data_source_file ic5001842_si_001.cif
_cod_data_source_block BaSb2B4O12
_cod_depositor_comments
;
The following automatic conversions were performed:

'_exptl_absorpt_correction_type' value 'Multi-scan' changed to
'multi-scan' according to
/usr/data/users/saulius/automatic-downloads/rss-feeds/ACS/lib/dictionaries/cif_core.dic
dictionary named 'cif_core.dic' version 2.4.2 from 2011-04-26.

Automatic conversion script
Id: cif_fix_values 2281 2013-09-26 08:29:07Z andrius 

 Adding full bibliography for 4338048--4338049.cif.
;
_cod_original_sg_symbol_H-M C2/c
_cod_database_code 4338049

loop_
_symmetry_equiv_pos_as_xyz
'x, y, z'
'-x, y, -z+1/2'
'x+1/2, y+1/2, z'
'-x+1/2, y+1/2, -z+1/2'
'-x, -y, -z'
'x, -y, z-1/2'
'-x+1/2, -y+1/2, -z'
'x+1/2, -y+1/2, z-1/2'

loop_
_atom_site_label
_atom_site_type_symbol
_atom_site_fract_x
_atom_site_fract_y
_atom_site_fract_z
_atom_site_U_iso_or_equiv
_atom_site_adp_type
_atom_site_occupancy
_atom_site_symmetry_multiplicity
_atom_site_calc_flag
_atom_site_refinement_flags
Ba1 Ba 0.5000 0.53388(3) 0.2500 0.01370(14) Uani 1 2 d S
Sb1 Sb 0.5000 0.19308(3) 0.2500 0.00492(14) Uani 1 2 d S
Sb2 Sb 0.2500 0.2500 0.5000 0.00542(14) Uani 1 2 d S
B1 B 0.1175(8) 0.4741(4) 0.3921(5) 0.0073(12) Uani 1 1 d .
B2 B -0.1481(8) 0.3284(4) 0.3801(5) 0.0071(11) Uani 1 1 d .
O1 O 0.3060(5) 0.1836(3) 0.3504(3) 0.0099(7) Uani 1 1 d .
O2 O 0.2752(5) 0.4055(3) 0.4388(3) 0.0098(7) Uani 1 1 d .
O3 O 0.1624(5) 0.5780(3) 0.3552(3) 0.0088(7) Uani 1 1 d .
O4 O -0.0777(5) 0.4388(3) 0.3772(3) 0.0099(8) Uani 1 1 d .
O5 O -0.0268(5) 0.2384(3) 0.4130(3) 0.0099(8) Uani 1 1 d .
O6 O -0.3487(5) 0.3188(3) 0.3431(3) 0.0082(7) Uani 1 1 d .

loop_
_atom_site_aniso_label
_atom_site_aniso_U_11
_atom_site_aniso_U_22
_atom_site_aniso_U_33
_atom_site_aniso_U_23
_atom_site_aniso_U_13
_atom_site_aniso_U_12
Ba1 0.0081(2) 0.0074(2) 0.0260(3) 0.000 0.00456(19) 0.000
Sb1 0.0033(2) 0.0033(2) 0.0086(3) 0.000 0.00242(17) 0.000
Sb2 0.0044(2) 0.0038(2) 0.0084(3) 0.00039(15) 0.00219(19) 0.00020(14)
B1 0.009(3) 0.001(2) 0.012(3) 0.001(2) 0.004(2) -0.0003(19)
B2 0.008(3) 0.007(2) 0.007(3) -0.002(2) 0.003(2) -0.002(2)
O1 0.0067(16) 0.0100(17) 0.014(2) -0.0025(14) 0.0048(15) -0.0036(12)
O2 0.0059(16) 0.0052(15) 0.020(2) 0.0047(14) 0.0059(15) 0.0009(13)
O3 0.0052(15) 0.0066(15) 0.0145(19) 0.0046(13) 0.0020(14) 0.0010(12)
O4 0.0060(16) 0.0052(15) 0.019(2) 0.0011(13) 0.0030(15) -0.0011(12)
O5 0.0066(17) 0.0059(15) 0.016(2) 0.0006(13) 0.0008(15) -0.0008(12)
O6 0.0050(16) 0.0064(15) 0.0134(19) 0.0000(13) 0.0025(14) -0.0007(12)

loop_
_atom_type_symbol
_atom_type_description
_atom_type_scat_dispersion_real
_atom_type_scat_dispersion_imag
_atom_type_scat_source
B B 0.0013 0.0007 'International Tables Vol C Tables 4.2.6.8 and 6.1.1.4'
O O 0.0106 0.0060 'International Tables Vol C Tables 4.2.6.8 and 6.1.1.4'
Sb Sb -0.5866 1.5461 'International Tables Vol C Tables 4.2.6.8 and 6.1.1.4'
Ba Ba -0.3244 2.2819 'International Tables Vol C Tables 4.2.6.8 and 6.1.1.4'

loop_
_geom_angle_atom_site_label_1
_geom_angle_atom_site_label_2
_geom_angle_atom_site_label_3
_geom_angle
_geom_angle_site_symmetry_1
_geom_angle_site_symmetry_3
O1 Ba1 O1 101.73(14) 3 4
O1 Ba1 O6 153.19(9) 3 2
O1 Ba1 O6 103.37(10) 4 2
O1 Ba1 O6 103.37(10) 3 1_655
O1 Ba1 O6 153.19(9) 4 1_655
O6 Ba1 O6 54.22(13) 2 1_655
O1 Ba1 O3 55.32(10) 3 2_655
O1 Ba1 O3 109.95(10) 4 2_655
O6 Ba1 O3 106.48(10) 2 2_655
O6 Ba1 O3 92.16(10) 1_655 2_655
O1 Ba1 O3 109.95(10) 3 .
O1 Ba1 O3 55.32(10) 4 .
O6 Ba1 O3 92.16(10) 2 .
O6 Ba1 O3 106.48(10) 1_655 .
O3 Ba1 O3 159.21(13) 2_655 .
O1 Ba1 O5 53.51(10) 3 3
O1 Ba1 O5 65.97(10) 4 3
O6 Ba1 O5 148.65(9) 2 3
O6 Ba1 O5 123.98(10) 1_655 3
O3 Ba1 O5 104.87(9) 2_655 3
O3 Ba1 O5 57.11(9) . 3
O1 Ba1 O5 65.97(10) 3 4
O1 Ba1 O5 53.51(10) 4 4
O6 Ba1 O5 123.98(10) 2 4
O6 Ba1 O5 148.65(9) 1_655 4
O3 Ba1 O5 57.11(9) 2_655 4
O3 Ba1 O5 104.87(9) . 4
O5 Ba1 O5 74.94(14) 3 4
O1 Ba1 O4 161.50(9) 3 2
O1 Ba1 O4 59.92(9) 4 2
O6 Ba1 O4 44.97(8) 2 2
O6 Ba1 O4 94.41(9) 1_655 2
O3 Ba1 O4 129.95(9) 2_655 2
O3 Ba1 O4 59.05(9) . 2
O5 Ba1 O4 111.80(9) 3 2
O5 Ba1 O4 101.00(9) 4 2
O1 Ba1 O4 59.92(9) 3 1_655
O1 Ba1 O4 161.50(9) 4 1_655
O6 Ba1 O4 94.41(9) 2 1_655
O6 Ba1 O4 44.97(8) 1_655 1_655
O3 Ba1 O4 59.05(9) 2_655 1_655
O3 Ba1 O4 129.95(9) . 1_655
O5 Ba1 O4 101.00(9) 3 1_655
O5 Ba1 O4 111.80(9) 4 1_655
O4 Ba1 O4 138.51(12) 2 1_655
O1 Ba1 O2 96.72(9) 3 2_655
O1 Ba1 O2 118.18(10) 4 2_655
O6 Ba1 O2 62.91(9) 2 2_655
O6 Ba1 O2 67.94(10) 1_655 2_655
O3 Ba1 O2 43.58(8) 2_655 2_655
O3 Ba1 O2 153.24(9) . 2_655
O5 Ba1 O2 148.44(9) 3 2_655
O5 Ba1 O2 83.62(9) 4 2_655
O4 Ba1 O2 94.65(9) 2 2_655
O4 Ba1 O2 65.69(9) 1_655 2_655
O1 Ba1 O2 118.18(10) 3 .
O1 Ba1 O2 96.72(9) 4 .
O6 Ba1 O2 67.94(10) 2 .
O6 Ba1 O2 62.91(9) 1_655 .
O3 Ba1 O2 153.24(9) 2_655 .
O3 Ba1 O2 43.58(8) . .
O5 Ba1 O2 83.62(9) 3 .
O5 Ba1 O2 148.44(9) 4 .
O4 Ba1 O2 65.69(9) 2 .
O4 Ba1 O2 94.65(9) 1_655 .
O2 Ba1 O2 124.35(12) 2_655 .
O1 Sb1 O1 173.37(19) . 2_655
O1 Sb1 O3 85.21(14) . 4_545
O1 Sb1 O3 90.22(14) 2_655 4_545
O1 Sb1 O3 90.22(14) . 3_545
O1 Sb1 O3 85.21(14) 2_655 3_545
O3 Sb1 O3 92.99(19) 4_545 3_545
O1 Sb1 O6 95.98(14) . 1_655
O1 Sb1 O6 89.02(15) 2_655 1_655
O3 Sb1 O6 174.55(14) 4_545 1_655
O3 Sb1 O6 92.32(13) 3_545 1_655
O1 Sb1 O6 89.02(15) . 2
O1 Sb1 O6 95.98(14) 2_655 2
O3 Sb1 O6 92.32(13) 4_545 2
O3 Sb1 O6 174.55(14) 3_545 2
O6 Sb1 O6 82.40(19) 1_655 2
O1 Sb1 Ba1 41.02(10) . 3_445
O1 Sb1 Ba1 134.38(10) 2_655 3_445
O3 Sb1 Ba1 44.23(10) 4_545 3_445
O3 Sb1 Ba1 93.56(10) 3_545 3_445
O6 Sb1 Ba1 136.53(10) 1_655 3_445
O6 Sb1 Ba1 89.40(10) 2 3_445
O1 Sb1 Ba1 134.38(10) . 3_545
O1 Sb1 Ba1 41.02(10) 2_655 3_545
O3 Sb1 Ba1 93.56(9) 4_545 3_545
O3 Sb1 Ba1 44.23(10) 3_545 3_545
O6 Sb1 Ba1 89.40(10) 1_655 3_545
O6 Sb1 Ba1 136.53(10) 2 3_545
Ba1 Sb1 Ba1 123.244(18) 3_445 3_545
O1 Sb1 Ba1 93.32(9) . .
O1 Sb1 Ba1 93.32(9) 2_655 .
O3 Sb1 Ba1 133.50(10) 4_545 .
O3 Sb1 Ba1 133.50(10) 3_545 .
O6 Sb1 Ba1 41.20(9) 1_655 .
O6 Sb1 Ba1 41.20(9) 2 .
Ba1 Sb1 Ba1 118.378(9) 3_445 .
Ba1 Sb1 Ba1 118.378(9) 3_545 .
O1 Sb2 O1 180.000(1) . 7_556
O1 Sb2 O5 85.09(15) . .
O1 Sb2 O5 94.91(15) 7_556 .
O1 Sb2 O5 94.91(15) . 7_556
O1 Sb2 O5 85.09(15) 7_556 7_556
O5 Sb2 O5 180.0 . 7_556
O1 Sb2 O2 88.07(15) . 7_556
O1 Sb2 O2 91.93(15) 7_556 7_556
O5 Sb2 O2 87.22(13) . 7_556
O5 Sb2 O2 92.78(13) 7_556 7_556
O1 Sb2 O2 91.93(15) . .
O1 Sb2 O2 88.07(15) 7_556 .
O5 Sb2 O2 92.78(13) . .
O5 Sb2 O2 87.22(13) 7_556 .
O2 Sb2 O2 180.00(7) 7_556 .
O1 Sb2 Ba1 43.29(10) . 3_445
O1 Sb2 Ba1 136.71(10) 7_556 3_445
O5 Sb2 Ba1 50.70(10) . 3_445
O5 Sb2 Ba1 129.30(10) 7_556 3_445
O2 Sb2 Ba1 64.75(10) 7_556 3_445
O2 Sb2 Ba1 115.25(10) . 3_445
O1 Sb2 Ba1 136.71(10) . 5_666
O1 Sb2 Ba1 43.29(10) 7_556 5_666
O5 Sb2 Ba1 129.30(10) . 5_666
O5 Sb2 Ba1 50.70(10) 7_556 5_666
O2 Sb2 Ba1 115.25(10) 7_556 5_666
O2 Sb2 Ba1 64.75(10) . 5_666
Ba1 Sb2 Ba1 180.0 3_445 5_666
O3 B1 O2 115.5(4) . .
O3 B1 O4 121.3(4) . .
O2 B1 O4 123.1(4) . .
O3 B1 Ba1 54.8(3) . .
O2 B1 Ba1 70.0(3) . .
O4 B1 Ba1 146.8(4) . .
O5 B2 O6 123.2(4) . .
O5 B2 O4 122.5(4) . .
O6 B2 O4 114.2(4) . .
Sb1 O1 Sb2 139.63(18) . .
Sb1 O1 Ba1 112.07(15) . 3_445
Sb2 O1 Ba1 108.27(14) . 3_445
B1 O2 Sb2 123.6(3) . .
B1 O2 Ba1 86.7(3) . .
Sb2 O2 Ba1 138.14(15) . .
B1 O3 Sb1 131.5(3) . 3_455
B1 O3 Ba1 102.7(3) . .
Sb1 O3 Ba1 107.33(14) 3_455 .
B2 O4 B1 127.9(4) . .
B2 O4 Ba1 92.6(3) . 1_455
B1 O4 Ba1 136.9(3) . 1_455
B2 O5 Sb2 124.3(3) . .
B2 O5 Ba1 125.4(3) . 3_445
Sb2 O5 Ba1 99.43(13) . 3_445
B2 O6 Sb1 127.5(3) . 1_455
B2 O6 Ba1 107.7(3) . 1_455
Sb1 O6 Ba1 111.69(14) 1_455 1_455

loop_
_geom_bond_atom_site_label_1
_geom_bond_atom_site_label_2
_geom_bond_distance
_geom_bond_site_symmetry_2
Ba1 O1 2.810(3) 3
Ba1 O1 2.810(3) 4
Ba1 O6 2.862(3) 2
Ba1 O6 2.862(3) 1_655
Ba1 O3 2.899(3) 2_655
Ba1 O3 2.899(3) .
Ba1 O5 3.053(3) 3
Ba1 O5 3.053(3) 4
Ba1 O4 3.180(3) 2
Ba1 O4 3.180(3) 1_655
Ba1 O2 3.258(3) 2_655
Ba1 O2 3.258(3) .
Sb1 O1 1.937(4) .
Sb1 O1 1.937(4) 2_655
Sb1 O3 1.979(3) 4_545
Sb1 O3 1.979(3) 3_545
Sb1 O6 1.980(3) 1_655
Sb1 O6 1.980(3) 2
Sb1 Ba1 3.9677(7) 3_445
Sb1 Ba1 3.9677(7) 3_545
Sb2 O1 1.952(4) .
Sb2 O1 1.952(4) 7_556
Sb2 O5 1.965(3) .
Sb2 O5 1.965(3) 7_556
Sb2 O2 1.984(3) 7_556
Sb2 O2 1.984(3) .
Sb2 Ba1 3.8918(6) 3_445
Sb2 Ba1 3.8918(6) 5_666
B1 O3 1.356(6) .
B1 O2 1.374(6) .
B1 O4 1.399(6) .
B2 O5 1.360(6) .
B2 O6 1.374(6) .
B2 O4 1.399(6) .
O1 Ba1 2.810(3) 3_445
O3 Sb1 1.979(3) 3_455
O4 Ba1 3.180(3) 1_455
O5 Ba1 3.053(3) 3_445
O6 Sb1 1.980(3) 1_455
O6 Ba1 2.862(3) 1_455
